data_4332516
loop_
_publ_author_name
'Huang, Bor-Hunn'
'Ko, Bao-Tsan'
'Athar, Taimur'
'Lin, Chu-Chieh'

_publ_section_title
;
 Synthesis, Characterization, and Structural Determination of Polynuclear
 Lithium Aggregates and Factors Affecting Their Aggregation
;
_journal_issue 18
_journal_name_full 'Inorganic Chemistry'
_journal_page_first 7348
_journal_page_last 7356
_journal_paper_doi 10.1021/ic060467w
_journal_volume 45
_journal_year 2006
_chemical_formula_sum 'C34 H53 Li3 O3'
_chemical_formula_weight 530.58
_chemical_name_systematic
; 
 ? 
;
_space_group_IT_number 15
_symmetry_cell_setting monoclinic
_symmetry_space_group_name_Hall '-C 2yc'
_symmetry_space_group_name_H-M 'C 1 2/c 1'
_atom_sites_solution_hydrogens geom
_atom_sites_solution_primary direct
_atom_sites_solution_secondary difmap
_audit_creation_method SHELXL-97
_cell_angle_alpha 90.00
_cell_angle_beta 99.113(2)
_cell_angle_gamma 90.00
_cell_formula_units_Z 8
_cell_length_a 11.1282(13)
_cell_length_b 24.288(3)
_cell_length_c 25.495(3)
_cell_measurement_reflns_used 4124
_cell_measurement_temperature 293(2)
_cell_measurement_theta_max 22.437
_cell_measurement_theta_min 2.297
_cell_volume 6803.9(14)
_computing_cell_refinement 'Bruker SMART'
_computing_data_collection 'Bruker SMART'
_computing_data_reduction 'Bruker SHELXTL'
_computing_molecular_graphics 'Bruker SHELXTL'
_computing_publication_material 'Bruker SHELXTL'
_computing_structure_refinement 'SHELXL-97 (Sheldrick, 1997)'
_computing_structure_solution 'SHELXS-97 (Sheldrick, 1990)'
_diffrn_ambient_temperature 293(2)
_diffrn_measured_fraction_theta_full 0.994
_diffrn_measured_fraction_theta_max 0.994
_diffrn_measurement_device_type 'CCD area detector'
_diffrn_measurement_method 'phi and omega scans'
_diffrn_radiation_monochromator graphite
_diffrn_radiation_source 'fine-focus sealed tube'
_diffrn_radiation_type MoK\a
_diffrn_radiation_wavelength 0.71073
_diffrn_reflns_av_R_equivalents 0.0518
_diffrn_reflns_av_sigmaI/netI 0.0515
_diffrn_reflns_limit_h_max 13
_diffrn_reflns_limit_h_min -13
_diffrn_reflns_limit_k_max 29
_diffrn_reflns_limit_k_min -28
_diffrn_reflns_limit_l_max 19
_diffrn_reflns_limit_l_min -31
_diffrn_reflns_number 19167
_diffrn_reflns_theta_full 26.04
_diffrn_reflns_theta_max 26.04
_diffrn_reflns_theta_min 1.86
_exptl_absorpt_coefficient_mu 0.062
_exptl_absorpt_correction_T_max 1.000
_exptl_absorpt_correction_T_min 0.257
_exptl_absorpt_correction_type SADABS
_exptl_crystal_colour colorless
_exptl_crystal_density_diffrn 1.036
_exptl_crystal_density_method 'not measured'
_exptl_crystal_description parallelpiped
_exptl_crystal_F_000 2320
_exptl_crystal_size_max 0.59
_exptl_crystal_size_mid 0.45
_exptl_crystal_size_min 0.32
_refine_diff_density_max 0.442
_refine_diff_density_min -0.225
_refine_diff_density_rms 0.051
_refine_ls_extinction_method none
_refine_ls_goodness_of_fit_ref 1.384
_refine_ls_hydrogen_treatment mixed
_refine_ls_matrix_type full
_refine_ls_number_parameters 361
_refine_ls_number_reflns 6698
_refine_ls_number_restraints 0
_refine_ls_restrained_S_all 1.384
_refine_ls_R_factor_all 0.1440
_refine_ls_R_factor_gt 0.0865
_refine_ls_shift/su_max 0.023
_refine_ls_shift/su_mean 0.003
_refine_ls_structure_factor_coef Fsqd
_refine_ls_weighting_details 'calc w=1/[\s^2^(Fo^2^)+(0.1000P)^2^+0.0000P] where P=(Fo^2^+2Fc^2^)/3'
_refine_ls_weighting_scheme calc
_refine_ls_wR_factor_gt 0.2333
_refine_ls_wR_factor_ref 0.2605
_reflns_number_gt 3455
_reflns_number_total 6698
_reflns_threshold_expression >2sigma(I)
_cod_data_source_file ic060467wsup1.cif
_cod_data_source_block 4
_cod_depositor_comments
;
The following automatic conversions were performed:

'_symmetry_cell_setting' value 'Monoclinic' changed to 'monoclinic'
according to /home/saulius/struct/CIF-dictionaries/cif_core.dic
dictionary named 'cif_core.dic' version 2.4.2 from 2011-04-26.

Automatic conversion script
Id: cif_fix_values 1891 2012-01-12 08:04:46Z andrius 
;
_cod_original_cell_volume 6804.0(14)
_cod_original_sg_symbol_H-M C2/c
_cod_database_code 4332516

loop_
_symmetry_equiv_pos_as_xyz
'x, y, z'
'-x, y, -z+1/2'
'x+1/2, y+1/2, z'
'-x+1/2, y+1/2, -z+1/2'
'-x, -y, -z'
'x, -y, z-1/2'
'-x+1/2, -y+1/2, -z'
'x+1/2, -y+1/2, z-1/2'

loop_
_atom_site_label
_atom_site_type_symbol
_atom_site_fract_x
_atom_site_fract_y
_atom_site_fract_z
_atom_site_U_iso_or_equiv
_atom_site_adp_type
_atom_site_occupancy
_atom_site_symmetry_multiplicity
_atom_site_calc_flag
_atom_site_refinement_flags
Li1 Li 0.4618(5) 0.3745(2) 0.2917(2) 0.0720(15) Uani 1 1 d .
Li2 Li 0.4526(5) 0.2441(2) 0.2923(2) 0.0616(13) Uani 1 1 d .
Li3 Li 0.6871(5) 0.3117(2) 0.2608(2) 0.0679(14) Uani 1 1 d .
O1 O 0.38430(17) 0.30922(8) 0.31449(7) 0.0564(5) Uani 1 1 d .
O2 O 0.63396(16) 0.24210(8) 0.27778(7) 0.0559(5) Uani 1 1 d .
O3 O 0.6235(2) 0.37897(8) 0.27907(8) 0.0697(6) Uani 1 1 d .
C1 C 0.3834(3) 0.31384(11) 0.36783(11) 0.0507(7) Uani 1 1 d .
C2 C 0.2814(3) 0.33452(12) 0.38876(12) 0.0569(8) Uani 1 1 d .
C3 C 0.2924(3) 0.34030(13) 0.44329(12) 0.0624(8) Uani 1 1 d .
H3A H 0.2258 0.3542 0.4570 0.075 Uiso 1 1 calc R
C4 C 0.3948(3) 0.32701(13) 0.47878(12) 0.0600(8) Uani 1 1 d .
C5 C 0.4924(3) 0.30612(12) 0.45734(12) 0.0578(8) Uani 1 1 d .
H5A H 0.5626 0.2961 0.4802 0.069 Uiso 1 1 calc R
C6 C 0.4893(3) 0.29965(11) 0.40315(11) 0.0498(7) Uani 1 1 d .
C7 C 0.6018(2) 0.28107(12) 0.38042(12) 0.0533(7) Uani 1 1 d .
H7A H 0.6020 0.3018 0.3475 0.064 Uiso 1 1 calc R
C8 C 0.6056(2) 0.22009(12) 0.36580(11) 0.0489(7) Uani 1 1 d .
C9 C 0.5899(3) 0.18006(12) 0.40341(12) 0.0565(8) Uani 1 1 d .
H9A H 0.5636 0.1909 0.4347 0.068 Uiso 1 1 calc R
C10 C 0.6120(3) 0.12489(12) 0.39584(12) 0.0589(8) Uani 1 1 d .
C11 C 0.6567(3) 0.11154(13) 0.34958(13) 0.0661(9) Uani 1 1 d .
H11A H 0.6769 0.0749 0.3448 0.079 Uiso 1 1 calc R
C12 C 0.6732(3) 0.14865(13) 0.31001(12) 0.0600(8) Uani 1 1 d .
C13 C 0.6398(2) 0.20407(12) 0.31696(12) 0.0522(7) Uani 1 1 d .
C14 C 0.1619(3) 0.35085(17) 0.35241(14) 0.0774(10) Uani 1 1 d .
C15 C 0.1116(3) 0.3011(2) 0.31817(16) 0.1064(15) Uani 1 1 d .
H15A H 0.1709 0.2891 0.2971 0.160 Uiso 1 1 calc R
H15B H 0.0383 0.3116 0.2952 0.160 Uiso 1 1 calc R
H15C H 0.0942 0.2716 0.3409 0.160 Uiso 1 1 calc R
C16 C 0.1830(4) 0.39938(19) 0.31775(16) 0.1064(15) Uani 1 1 d .
H16A H 0.2438 0.3900 0.2965 0.160 Uiso 1 1 calc R
H16B H 0.2101 0.4304 0.3398 0.160 Uiso 1 1 calc R
H16C H 0.1084 0.4085 0.2950 0.160 Uiso 1 1 calc R
C17 C 0.0612(3) 0.3678(2) 0.38524(17) 0.1135(16) Uani 1 1 d .
H17A H 0.0880 0.3992 0.4069 0.170 Uiso 1 1 calc R
H17B H 0.0453 0.3377 0.4076 0.170 Uiso 1 1 calc R
H17C H -0.0119 0.3770 0.3615 0.170 Uiso 1 1 calc R
C18 C 0.4000(3) 0.33594(16) 0.53875(13) 0.0785(11) Uani 1 1 d .
C19 C 0.3848(7) 0.3964(2) 0.5489(2) 0.187(3) Uani 1 1 d .
H19A H 0.4511 0.4164 0.5381 0.280 Uiso 1 1 calc R
H19B H 0.3843 0.4023 0.5861 0.280 Uiso 1 1 calc R
H19C H 0.3094 0.4090 0.5290 0.280 Uiso 1 1 calc R
C20 C 0.2895(5) 0.3095(3) 0.55785(18) 0.137(2) Uani 1 1 d .
H20A H 0.2940 0.3156 0.5953 0.206 Uiso 1 1 calc R
H20B H 0.2890 0.2707 0.5509 0.206 Uiso 1 1 calc R
H20C H 0.2162 0.3258 0.5393 0.206 Uiso 1 1 calc R
C21 C 0.5100(6) 0.3136(4) 0.57028(18) 0.222(5) Uani 1 1 d .
H21A H 0.5802 0.3298 0.5590 0.333 Uiso 1 1 calc R
H21B H 0.5120 0.2744 0.5655 0.333 Uiso 1 1 calc R
H21C H 0.5102 0.3218 0.6071 0.333 Uiso 1 1 calc R
C22 C 0.7226(3) 0.29452(14) 0.41681(14) 0.0704(9) Uani 1 1 d .
H22A H 0.7234 0.3327 0.4267 0.106 Uiso 1 1 calc R
H22B H 0.7894 0.2871 0.3982 0.106 Uiso 1 1 calc R
H22C H 0.7301 0.2721 0.4482 0.106 Uiso 1 1 calc R
C23 C 0.5900(3) 0.08020(14) 0.43526(14) 0.0742(10) Uani 1 1 d .
C24 C 0.5533(5) 0.1037(2) 0.48581(17) 0.1290(18) Uani 1 1 d .
H24A H 0.6175 0.1266 0.5034 0.194 Uiso 1 1 calc R
H24B H 0.5386 0.0741 0.5089 0.194 Uiso 1 1 calc R
H24C H 0.4805 0.1252 0.4769 0.194 Uiso 1 1 calc R
C25 C 0.4863(6) 0.0436(2) 0.4093(2) 0.167(3) Uani 1 1 d .
H25A H 0.5067 0.0282 0.3772 0.250 Uiso 1 1 calc R
H25B H 0.4134 0.0652 0.4012 0.250 Uiso 1 1 calc R
H25C H 0.4734 0.0145 0.4333 0.250 Uiso 1 1 calc R
C26 C 0.7009(6) 0.0451(3) 0.4511(3) 0.180(3) Uani 1 1 d .
H26A H 0.7666 0.0676 0.4682 0.270 Uiso 1 1 calc R
H26B H 0.7238 0.0283 0.4201 0.270 Uiso 1 1 calc R
H26C H 0.6831 0.0169 0.4752 0.270 Uiso 1 1 calc R
C27 C 0.7345(3) 0.13005(16) 0.26299(14) 0.0808(11) Uani 1 1 d .
C28 C 0.7658(11) 0.0725(3) 0.2649(3) 0.358(9) Uani 1 1 d .
H28A H 0.6929 0.0508 0.2613 0.537 Uiso 1 1 calc R
H28B H 0.8157 0.0644 0.2983 0.537 Uiso 1 1 calc R
H28C H 0.8097 0.0640 0.2364 0.537 Uiso 1 1 calc R
C29 C 0.8571(5) 0.1591(4) 0.2686(3) 0.234(5) Uani 1 1 d .
H29A H 0.8982 0.1486 0.2398 0.351 Uiso 1 1 calc R
H29B H 0.9057 0.1488 0.3017 0.351 Uiso 1 1 calc R
H29C H 0.8448 0.1982 0.2679 0.351 Uiso 1 1 calc R
C30 C 0.6722(5) 0.1461(2) 0.20923(17) 0.134(2) Uani 1 1 d .
H30A H 0.5942 0.1283 0.2021 0.202 Uiso 1 1 calc R
H30B H 0.7208 0.1349 0.1832 0.202 Uiso 1 1 calc R
H30C H 0.6614 0.1853 0.2077 0.202 Uiso 1 1 calc R
C31 C 0.6951(4) 0.4199(2) 0.3074(2) 0.1269(18) Uani 1 1 d .
H31A H 0.7696 0.4027 0.3246 0.152 Uiso 1 1 calc R
H31B H 0.7176 0.4460 0.2818 0.152 Uiso 1 1 calc R
C32 C 0.6484(10) 0.4492(5) 0.3449(4) 0.309(8) Uani 1 1 d .
H32A H 0.6967 0.4357 0.3774 0.371 Uiso 1 1 calc R
H32B H 0.6801 0.4857 0.3401 0.371 Uiso 1 1 calc R
C33 C 0.5476(9) 0.4602(5) 0.3605(5) 0.278(7) Uani 1 1 d .
H33A H 0.4971 0.4291 0.3471 0.334 Uiso 1 1 calc R
H33B H 0.5172 0.4908 0.3377 0.334 Uiso 1 1 calc R
C34 C 0.5070(13) 0.4721(4) 0.4049(5) 0.324(7) Uani 1 1 d .
H34A H 0.4213 0.4796 0.3974 0.486 Uiso 1 1 calc R
H34B H 0.5490 0.5038 0.4210 0.486 Uiso 1 1 calc R
H34C H 0.5210 0.4414 0.4289 0.486 Uiso 1 1 calc R

loop_
_atom_site_aniso_label
_atom_site_aniso_U_11
_atom_site_aniso_U_22
_atom_site_aniso_U_33
_atom_site_aniso_U_23
_atom_site_aniso_U_13
_atom_site_aniso_U_12
Li1 0.086(4) 0.062(3) 0.069(4) -0.008(3) 0.015(3) 0.000(3)
Li2 0.063(3) 0.065(3) 0.055(3) -0.006(2) 0.006(2) 0.008(2)
Li3 0.066(3) 0.083(4) 0.054(3) 0.004(3) 0.005(3) -0.008(3)
O1 0.0576(12) 0.0681(13) 0.0442(11) -0.0030(10) 0.0095(9) 0.0082(9)
O2 0.0574(12) 0.0632(13) 0.0488(12) 0.0072(10) 0.0136(9) 0.0053(9)
O3 0.0786(15) 0.0641(14) 0.0654(14) -0.0063(11) 0.0087(11) -0.0123(11)
C1 0.0570(18) 0.0534(17) 0.0421(16) -0.0035(13) 0.0092(13) 0.0021(13)
C2 0.0561(19) 0.0642(19) 0.0508(18) -0.0032(15) 0.0098(14) 0.0083(14)
C3 0.063(2) 0.071(2) 0.056(2) -0.0096(16) 0.0159(16) 0.0095(15)
C4 0.068(2) 0.065(2) 0.0479(18) -0.0073(15) 0.0136(16) 0.0023(15)
C5 0.0614(19) 0.0586(18) 0.0516(18) -0.0024(15) 0.0032(15) 0.0034(14)
C6 0.0545(17) 0.0488(16) 0.0464(17) -0.0019(13) 0.0090(13) 0.0035(12)
C7 0.0516(17) 0.0585(18) 0.0491(17) 0.0038(14) 0.0060(13) 0.0056(13)
C8 0.0457(16) 0.0555(17) 0.0477(17) 0.0016(13) 0.0141(13) 0.0061(12)
C9 0.0594(19) 0.066(2) 0.0465(17) 0.0028(15) 0.0174(14) 0.0066(14)
C10 0.066(2) 0.0541(19) 0.0604(19) 0.0067(15) 0.0201(15) 0.0093(14)
C11 0.075(2) 0.0552(19) 0.071(2) -0.0004(17) 0.0215(17) 0.0155(15)
C12 0.0612(19) 0.066(2) 0.0562(19) -0.0003(16) 0.0186(15) 0.0147(14)
C13 0.0443(16) 0.0622(19) 0.0510(18) 0.0053(14) 0.0102(13) 0.0060(12)
C14 0.059(2) 0.115(3) 0.058(2) -0.004(2) 0.0083(17) 0.0222(19)
C15 0.066(2) 0.177(5) 0.069(3) -0.019(3) -0.011(2) -0.001(3)
C16 0.104(3) 0.129(4) 0.088(3) 0.032(3) 0.022(2) 0.054(3)
C17 0.060(2) 0.192(5) 0.090(3) 0.002(3) 0.016(2) 0.040(3)
C18 0.088(3) 0.099(3) 0.049(2) -0.0192(19) 0.0121(19) -0.006(2)
C19 0.340(10) 0.130(5) 0.088(4) -0.053(3) 0.027(5) 0.004(5)
C20 0.124(4) 0.224(6) 0.069(3) -0.006(3) 0.032(3) -0.006(4)
C21 0.152(5) 0.457(13) 0.048(3) -0.040(5) -0.009(3) 0.128(7)
C22 0.058(2) 0.078(2) 0.073(2) -0.0069(18) 0.0037(17) -0.0021(16)
C23 0.094(3) 0.062(2) 0.072(2) 0.0126(18) 0.030(2) 0.0084(18)
C24 0.217(6) 0.094(3) 0.091(3) 0.019(3) 0.071(3) -0.004(3)
C25 0.247(7) 0.124(4) 0.129(5) 0.033(4) 0.027(5) -0.077(5)
C26 0.182(5) 0.179(5) 0.200(6) 0.135(5) 0.097(5) 0.098(4)
C27 0.079(3) 0.105(3) 0.064(2) 0.000(2) 0.0297(19) 0.036(2)
C28 0.78(2) 0.141(6) 0.248(8) 0.095(6) 0.372(12) 0.246(10)
C29 0.080(4) 0.473(15) 0.162(6) -0.111(8) 0.059(4) 0.014(6)
C30 0.128(4) 0.204(6) 0.076(3) -0.039(3) 0.029(3) 0.050(4)
C31 0.122(4) 0.134(4) 0.127(4) -0.062(3) 0.025(3) -0.043(3)
C32 0.346(14) 0.326(13) 0.298(12) -0.248(11) 0.181(11) -0.180(12)
C33 0.221(9) 0.316(12) 0.331(14) -0.228(11) 0.145(9) -0.090(8)
C34 0.484(18) 0.208(10) 0.346(15) -0.092(10) 0.270(15) -0.108(11)

loop_
_atom_type_symbol
_atom_type_description
_atom_type_scat_dispersion_real
_atom_type_scat_dispersion_imag
_atom_type_scat_source
C C 0.0033 0.0016 'International Tables Vol C Tables 4.2.6.8 and 6.1.1.4'
H H 0.0000 0.0000 'International Tables Vol C Tables 4.2.6.8 and 6.1.1.4'
Li Li -0.0003 0.0001 'International Tables Vol C Tables 4.2.6.8 and 6.1.1.4'
O O 0.0106 0.0060 'International Tables Vol C Tables 4.2.6.8 and 6.1.1.4'

loop_
_geom_angle_atom_site_label_1
_geom_angle_atom_site_label_2
_geom_angle_atom_site_label_3
_geom_angle
_geom_angle_site_symmetry_1
_geom_angle_site_symmetry_3
O3 Li1 O3 100.5(3) . 2_655
O3 Li1 O1 125.6(3) . .
O3 Li1 O1 98.8(3) 2_655 .
O3 Li1 Li1 50.9(2) . 2_655
O3 Li1 Li1 50.0(2) 2_655 2_655
O1 Li1 Li1 120.0(2) . 2_655
O3 Li1 Li3 121.2(3) . 2_655
O3 Li1 Li3 48.25(19) 2_655 2_655
O1 Li1 Li3 50.82(19) . 2_655
Li1 Li1 Li3 79.8(3) 2_655 2_655
O3 Li1 C1 125.7(3) . .
O3 Li1 C1 123.0(3) 2_655 .
O1 Li1 C1 28.93(12) . .
Li1 Li1 C1 146.75(13) 2_655 .
Li3 Li1 C1 77.8(2) 2_655 .
O3 Li1 Li3 33.04(15) . .
O3 Li1 Li3 95.1(2) 2_655 .
O1 Li1 Li3 95.1(2) . .
Li1 Li1 Li3 51.1(2) 2_655 .
Li3 Li1 Li3 93.3(3) 2_655 .
C1 Li1 Li3 106.2(2) . .
O3 Li1 Li2 95.3(2) . .
O3 Li1 Li2 92.9(2) 2_655 .
O1 Li1 Li2 33.33(15) . .
Li1 Li1 Li2 91.18(14) 2_655 .
Li3 Li1 Li2 50.89(18) 2_655 .
C1 Li1 Li2 55.58(15) . .
Li3 Li1 Li2 62.85(17) . .
O1 Li2 O2 97.8(2) . 2_655
O1 Li2 O2 121.0(3) . .
O2 Li2 O2 101.1(2) 2_655 .
O1 Li2 C13 131.8(3) . .
O2 Li2 C13 123.5(3) 2_655 .
O2 Li2 C13 35.50(11) . .
O1 Li2 C8 103.9(2) . .
O2 Li2 C8 157.7(3) 2_655 .
O2 Li2 C8 63.27(15) . .
C13 Li2 C8 34.98(12) . .
O1 Li2 Li3 50.63(18) . 2_655
O2 Li2 Li3 47.67(17) 2_655 2_655
O2 Li2 Li3 116.7(3) . 2_655
C13 Li2 Li3 152.1(3) . 2_655
C8 Li2 Li3 152.3(3) . 2_655
O1 Li2 Li2 119.73(18) . 2_655
O2 Li2 Li2 54.36(19) 2_655 2_655
O2 Li2 Li2 46.76(17) . 2_655
C13 Li2 Li2 75.6(2) . 2_655
C8 Li2 Li2 108.9(3) . 2_655
Li3 Li2 Li2 81.2(2) 2_655 2_655
O1 Li2 C7 72.37(17) . .
O2 Li2 C7 160.0(3) 2_655 .
O2 Li2 C7 71.16(16) . .
C13 Li2 C7 60.37(15) . .
C8 Li2 C7 33.98(11) . .
Li3 Li2 C7 118.3(2) 2_655 .
Li2 Li2 C7 114.7(3) 2_655 .
O1 Li2 C30 120.3(3) . 2_655
O2 Li2 C30 77.6(2) 2_655 2_655
O2 Li2 C30 118.2(2) . 2_655
C13 Li2 C30 94.1(2) . 2_655
C8 Li2 C30 95.5(2) . 2_655
Li3 Li2 C30 106.9(2) 2_655 2_655
Li2 Li2 C30 105.29(18) 2_655 2_655
C7 Li2 C30 122.5(2) . 2_655
O1 Li2 C1 26.42(11) . .
O2 Li2 C1 121.2(2) 2_655 .
O2 Li2 C1 121.0(2) . .
C13 Li2 C1 114.2(2) . .
C8 Li2 C1 81.15(17) . .
Li3 Li2 C1 75.97(19) 2_655 .
Li2 Li2 C1 142.03(13) 2_655 .
C7 Li2 C1 54.85(12) . .
C30 Li2 C1 110.2(2) 2_655 .
O1 Li2 Li1 34.47(16) . .
O2 Li2 Li1 91.9(2) 2_655 .
O2 Li2 Li1 89.4(2) . .
C13 Li2 Li1 113.3(2) . .
C8 Li2 Li1 103.1(2) . .
Li3 Li2 Li1 50.23(19) 2_655 .
Li2 Li2 Li1 88.72(14) 2_655 .
C7 Li2 Li1 70.03(16) . .
C30 Li2 Li1 151.8(2) 2_655 .
C1 Li2 Li1 53.39(15) . .
O1 Li2 Li3 91.6(2) . .
O2 Li2 Li3 95.0(2) 2_655 .
O2 Li2 Li3 31.80(14) . .
C13 Li2 Li3 63.70(17) . .
C8 Li2 Li3 79.57(18) . .
Li3 Li2 Li3 89.4(3) 2_655 .
Li2 Li2 Li3 48.85(17) 2_655 .
C7 Li2 Li3 68.47(16) . .
C30 Li2 Li3 147.8(2) 2_655 .
C1 Li2 Li3 100.55(19) . .
Li1 Li2 Li3 58.13(17) . .
O2 Li3 O3 126.1(3) . .
O2 Li3 O1 96.1(2) . 2_655
O3 Li3 O1 99.2(3) . 2_655
O2 Li3 Li1 118.2(3) . 2_655
O3 Li3 Li1 49.5(2) . 2_655
O1 Li3 Li1 50.03(19) 2_655 2_655
O2 Li3 Li2 48.61(18) . 2_655
O3 Li3 Li2 118.8(3) . 2_655
O1 Li3 Li2 47.92(17) 2_655 2_655
Li1 Li3 Li2 78.9(2) 2_655 2_655
O2 Li3 Li1 95.0(2) . .
O3 Li3 Li1 33.27(16) . .
O1 Li3 Li1 92.6(2) 2_655 .
Li1 Li3 Li1 49.1(2) 2_655 .
Li2 Li3 Li1 90.1(2) 2_655 .
O2 Li3 Li2 36.63(15) . .
O3 Li3 Li2 91.7(2) . .
O1 Li3 Li2 90.6(2) 2_655 .
Li1 Li3 Li2 87.2(2) 2_655 .
Li2 Li3 Li2 50.0(2) 2_655 .
Li1 Li3 Li2 59.03(17) . .
C1 O1 Li2 115.8(2) . .
C1 O1 Li1 107.8(2) . .
Li2 O1 Li1 112.2(3) . .
C1 O1 Li3 155.2(2) . 2_655
Li2 O1 Li3 81.4(2) . 2_655
Li1 O1 Li3 79.1(2) . 2_655
C13 O2 Li3 144.1(2) . .
C13 O2 Li2 132.2(2) . 2_655
Li3 O2 Li2 83.7(2) . 2_655
C13 O2 Li2 79.7(2) . .
Li3 O2 Li2 111.6(2) . .
Li2 O2 Li2 78.9(2) 2_655 .
C31 O3 Li3 122.9(3) . .
C31 O3 Li1 115.7(3) . .
Li3 O3 Li1 113.7(3) . .
C31 O3 Li1 133.4(3) . 2_655
Li3 O3 Li1 82.3(2) . 2_655
Li1 O3 Li1 79.1(3) . 2_655
O1 C1 C6 118.6(3) . .
O1 C1 C2 122.4(3) . .
C6 C1 C2 119.0(3) . .
O1 C1 Li1 43.30(17) . .
C6 C1 Li1 105.1(2) . .
C2 C1 Li1 116.6(2) . .
O1 C1 Li2 37.77(15) . .
C6 C1 Li2 89.9(2) . .
C2 C1 Li2 143.7(2) . .
Li1 C1 Li2 71.03(18) . .
C3 C2 C1 117.7(3) . .
C3 C2 C14 120.5(3) . .
C1 C2 C14 121.9(3) . .
C4 C3 C2 124.7(3) . .
C3 C4 C5 116.4(3) . .
C3 C4 C18 121.2(3) . .
C5 C4 C18 122.4(3) . .
C6 C5 C4 122.5(3) . .
C5 C6 C1 119.7(3) . .
C5 C6 C7 121.3(3) . .
C1 C6 C7 118.9(2) . .
C6 C7 C8 115.7(2) . .
C6 C7 C22 113.4(2) . .
C8 C7 C22 107.3(2) . .
C6 C7 Li2 88.92(19) . .
C8 C7 Li2 61.10(17) . .
C22 C7 Li2 157.6(2) . .
C9 C8 C13 119.6(3) . .
C9 C8 C7 119.7(2) . .
C13 C8 C7 120.2(3) . .
C9 C8 Li2 123.8(2) . .
C13 C8 Li2 68.61(19) . .
C7 C8 Li2 84.9(2) . .
C10 C9 C8 122.3(3) . .
C9 C10 C11 116.2(3) . .
C9 C10 C23 123.2(3) . .
C11 C10 C23 120.7(3) . .
C12 C11 C10 125.0(3) . .
C11 C12 C13 117.3(3) . .
C11 C12 C27 120.2(3) . .
C13 C12 C27 122.3(3) . .
O2 C13 C8 118.3(2) . .
O2 C13 C12 122.7(3) . .
C8 C13 C12 119.0(3) . .
O2 C13 Li2 64.76(19) . .
C8 C13 Li2 76.4(2) . .
C12 C13 Li2 127.8(2) . .
C16 C14 C15 110.8(3) . .
C16 C14 C2 110.6(3) . .
C15 C14 C2 109.8(3) . .
C16 C14 C17 107.4(3) . .
C15 C14 C17 106.5(3) . .
C2 C14 C17 111.7(3) . .
C21 C18 C19 112.1(5) . .
C21 C18 C20 108.3(5) . .
C19 C18 C20 103.7(4) . .
C21 C18 C4 113.1(3) . .
C19 C18 C4 108.7(3) . .
C20 C18 C4 110.6(3) . .
C26 C23 C25 108.6(5) . .
C26 C23 C24 107.7(4) . .
C25 C23 C24 107.4(4) . .
C26 C23 C10 111.8(3) . .
C25 C23 C10 108.6(3) . .
C24 C23 C10 112.6(3) . .
C28 C27 C30 111.1(5) . .
C28 C27 C29 103.8(6) . .
C30 C27 C29 104.2(5) . .
C28 C27 C12 113.2(4) . .
C30 C27 C12 116.3(3) . .
C29 C27 C12 107.0(3) . .
C27 C30 Li2 113.6(3) . 2_655
C32 C31 O3 119.0(5) . .
C33 C32 C31 141.4(9) . .
C32 C33 C34 138.8(13) . .

loop_
_geom_bond_atom_site_label_1
_geom_bond_atom_site_label_2
_geom_bond_distance
_geom_bond_site_symmetry_2
Li1 O3 1.880(6) .
Li1 O3 1.904(6) 2_655
Li1 O1 1.937(6) .
Li1 Li1 2.411(11) 2_655
Li1 Li3 2.482(8) 2_655
Li1 C1 2.690(6) .
Li1 Li3 3.139(8) .
Li1 Li2 3.169(8) .
Li2 O1 1.881(5) .
Li2 O2 1.891(5) 2_655
Li2 O2 2.110(5) .
Li2 C13 2.295(6) .
Li2 C8 2.396(5) .
Li2 Li3 2.506(7) 2_655
Li2 Li2 2.547(10) 2_655
Li2 C7 2.726(6) .
Li2 C30 2.753(8) 2_655
Li2 C1 2.764(6) .
Li2 Li3 3.289(8) .
Li3 O2 1.864(6) .
Li3 O3 1.869(6) .
Li3 O1 1.959(5) 2_655
Li3 Li1 2.482(8) 2_655
Li3 Li2 2.506(7) 2_655
O1 C1 1.366(3) .
O1 Li3 1.959(5) 2_655
O2 C13 1.355(3) .
O2 Li2 1.891(5) 2_655
O3 C31 1.402(4) .
O3 Li1 1.904(6) 2_655
C1 C6 1.408(4) .
C1 C2 1.421(4) .
C2 C3 1.383(4) .
C2 C14 1.547(4) .
C3 C4 1.377(4) .
C4 C5 1.387(4) .
C4 C18 1.536(5) .
C5 C6 1.386(4) .
C6 C7 1.529(4) .
C7 C8 1.530(4) .
C7 C22 1.543(4) .
C8 C9 1.396(4) .
C8 C13 1.413(4) .
C9 C10 1.382(4) .
C10 C11 1.388(4) .
C10 C23 1.525(4) .
C11 C12 1.387(4) .
C12 C13 1.415(4) .
C12 C27 1.538(4) .
C14 C16 1.514(5) .
C14 C15 1.543(6) .
C14 C17 1.557(5) .
C18 C21 1.459(6) .
C18 C19 1.505(6) .
C18 C20 1.534(6) .
C23 C26 1.501(5) .
C23 C25 1.522(6) .
C23 C24 1.524(5) .
C27 C28 1.439(6) .
C27 C30 1.486(5) .
C27 C29 1.523(8) .
C30 Li2 2.753(8) 2_655
C31 C32 1.359(8) .
C32 C33 1.276(10) .
C33 C34 1.317(11) .
